data_2203145
loop_
_publ_author_name
'Gao, Haiyang'
'Wu, Qing'
'Ng, Seik Weng'

_publ_section_title
;
 2-[2-(2,6-Dimethylphenylamino)phenylmethyleneamino]-1,3-diisopropylbenzene
;
_journal_issue 2
_journal_name_full 'Acta Crystallographica Section E'
_journal_page_first o193
_journal_page_last o195
_journal_paper_doi 10.1107/S1600536804000492
_journal_volume 60
_journal_year 2004
_chemical_formula_iupac 'C27 H32 N2'
_chemical_formula_moiety 'C27 H32 N2'
_chemical_formula_sum 'C27 H32 N2'
_chemical_formula_weight 384.55
_chemical_name_systematic
;
2-[2-(2,6-Dimethylphenylamino)phenylmethyleneamino]-1,3-diisopropylbenzene
;
_space_group_IT_number 14
_symmetry_cell_setting monoclinic
_symmetry_space_group_name_Hall '-P 2yn'
_symmetry_space_group_name_H-M 'P 1 21/n 1'
_atom_sites_solution_hydrogens geom
_atom_sites_solution_primary direct
_atom_sites_solution_secondary difmap
_audit_creation_method SHELXL-97
_cell_angle_alpha 90
_cell_angle_beta 97.802(3)
_cell_angle_gamma 90
_cell_formula_units_Z 4
_cell_length_a 12.013(2)
_cell_length_b 7.7890(10)
_cell_length_c 25.542(3)
_cell_measurement_reflns_used 854
_cell_measurement_temperature 293(2)
_cell_measurement_theta_max 23.1
_cell_measurement_theta_min 2.7
_cell_volume 2367.8(6)
_computing_cell_refinement 'SAINT (Bruker, 1999)'
_computing_data_collection 'SMART (Bruker, 1999)'
_computing_data_reduction SAINT
_computing_molecular_graphics 'ORTEPII (Johnson, 1976)'
_computing_publication_material SHELXL97
_computing_structure_refinement 'SHELXL97 (Sheldrick, 1997)'
_computing_structure_solution 'SHELXS97 (Sheldrick, 1997)'
_diffrn_ambient_temperature 293(2)
_diffrn_measured_fraction_theta_full 1.00
_diffrn_measured_fraction_theta_max 1.00
_diffrn_measurement_device_type 'Bruker SMART 1K area-detector'
_diffrn_measurement_method '\f and \w'
_diffrn_radiation_monochromator graphite
_diffrn_radiation_source 'normal-focus sealed tube'
_diffrn_radiation_type MoK\a
_diffrn_radiation_wavelength 0.71073
_diffrn_reflns_av_R_equivalents 0.024
_diffrn_reflns_av_sigmaI/netI 0.034
_diffrn_reflns_limit_h_max 13
_diffrn_reflns_limit_h_min -15
_diffrn_reflns_limit_k_max 9
_diffrn_reflns_limit_k_min -4
_diffrn_reflns_limit_l_max 32
_diffrn_reflns_limit_l_min -32
_diffrn_reflns_number 13131
_diffrn_reflns_theta_full 27.0
_diffrn_reflns_theta_max 27.1
_diffrn_reflns_theta_min 1.6
_diffrn_standards_decay_% 0
_diffrn_standards_interval_time 0
_diffrn_standards_number 0
_exptl_absorpt_coefficient_mu 0.062
_exptl_absorpt_correction_type none
_exptl_crystal_colour Yellow
_exptl_crystal_density_diffrn 1.079
_exptl_crystal_density_method 'not measured'
_exptl_crystal_description Block
_exptl_crystal_F_000 832
_exptl_crystal_size_max 0.49
_exptl_crystal_size_mid 0.48
_exptl_crystal_size_min 0.43
_refine_diff_density_max 0.25
_refine_diff_density_min -0.16
_refine_ls_extinction_method none
_refine_ls_goodness_of_fit_ref 1.01
_refine_ls_hydrogen_treatment mixed
_refine_ls_matrix_type full
_refine_ls_number_parameters 268
_refine_ls_number_reflns 5184
_refine_ls_number_restraints 0
_refine_ls_restrained_S_all 1.01
_refine_ls_R_factor_all 0.108
_refine_ls_R_factor_gt 0.052
_refine_ls_shift/su_max 0.001
_refine_ls_shift/su_mean 0.001
_refine_ls_structure_factor_coef Fsqd
_refine_ls_weighting_details 'calc w = 1/[\s^2^(Fo^2^)+(0.0863P)^2^+0.2352P] where P = (Fo^2^+2Fc^2^)/3'
_refine_ls_weighting_scheme calc
_refine_ls_wR_factor_gt 0.148
_refine_ls_wR_factor_ref 0.179
_reflns_number_gt 2681
_reflns_number_total 5184
_reflns_threshold_expression I>2\s(I)
_cod_data_source_file bt6388.cif
_cod_data_source_block I
_cod_depositor_comments
;
The following automatic conversions were performed:
'_symmetry_cell_setting' value 'Monoclinic' changed to 'monoclinic'
according to '/home/saulius/struct/CIF-dictionaries/cif_core.dic'
dictionary named 'cif_core.dic' version 2.4.1 from
2010-06-29.

'_exptl_absorpt_correction_type' value 'None' changed to
'none' according to '/home/saulius/struct/CIF-dictionaries/cif_core.dic'
dictionary named 'cif_core.dic' version 2.4.1 from 2010-06-29.

Automatic conversion script
Id: cif_fix_enum 1527 2010-12-29 10:47:43Z saulius 

The following automatic conversions were performed:

'_symmetry_cell_setting' value 'Monoclinic' changed to 'monoclinic'
according to /home/saulius/struct/CIF-dictionaries/cif_core.dic
dictionary named 'cif_core.dic' version 2.4.1 from
2010-06-29.

'_exptl_absorpt_correction_type' value 'None' changed to
'none' according to
/home/saulius/struct/CIF-dictionaries/cif_core.dic dictionary named
'cif_core.dic' version 2.4.1 from 2010-06-29.

Automatic conversion script
Id: cif_fix_values 1715 2011-07-08 13:25:40Z adriana 
;
_cod_original_cell_volume 2367.9(5)
_cod_original_sg_symbol_H-M 'P 21/n'
_cod_database_code 2203145
_cod_database_fobs_code 2203145

loop_
_symmetry_equiv_pos_as_xyz
'x, y, z'
'-x+1/2, y+1/2, -z+1/2'
'-x, -y, -z'
'x-1/2, -y-1/2, z-1/2'

loop_
_atom_site_label
_atom_site_fract_x
_atom_site_fract_y
_atom_site_fract_z
_atom_site_U_iso_or_equiv
_atom_site_adp_type
_atom_site_calc_flag
_atom_site_refinement_flags
_atom_site_occupancy
_atom_site_type_symbol
N1 0.47810(10) 0.6477(2) 0.65520(10) 0.0520(10) Uani d . 1 N
N2 0.31460(10) 0.5855(2) 0.57480(10) 0.0660(10) Uani d . 1 N
C1 0.54910(10) 0.7591(2) 0.68860(10) 0.0540(10) Uani d . 1 C
C2 0.6407(2) 0.8332(3) 0.66850(10) 0.0660(10) Uani d . 1 C
C3 0.7042(2) 0.9517(3) 0.69980(10) 0.0910(10) Uani d . 1 C
C4 0.6784(2) 0.9962(4) 0.74860(10) 0.1080(10) Uani d . 1 C
C5 0.5885(2) 0.9226(4) 0.76730(10) 0.1020(10) Uani d . 1 C
C6 0.5215(2) 0.8032(3) 0.73810(10) 0.0710(10) Uani d . 1 C
C7 0.6672(2) 0.7854(3) 0.61440(10) 0.0840(10) Uani d . 1 C
C8 0.6124(3) 0.9041(5) 0.57220(10) 0.1440(10) Uani d . 1 C
C9 0.7913(2) 0.7689(5) 0.61090(10) 0.1410(10) Uani d . 1 C
C10 0.4185(2) 0.7298(4) 0.75890(10) 0.0890(10) Uani d . 1 C
C11 0.3348(3) 0.8677(6) 0.7684(2) 0.170(2) Uani d . 1 C
C12 0.4487(3) 0.6200(7) 0.8064(2) 0.196(2) Uani d . 1 C
C13 0.48040(10) 0.4868(2) 0.66210(10) 0.0520(10) Uani d . 1 C
C14 0.40760(10) 0.3659(2) 0.63130(10) 0.0490(10) Uani d . 1 C
C15 0.4159(2) 0.1926(2) 0.64460(10) 0.0670(10) Uani d . 1 C
C16 0.3477(2) 0.0718(3) 0.61790(10) 0.0800(10) Uani d . 1 C
C17 0.2691(2) 0.1221(3) 0.57660(10) 0.0770(10) Uani d . 1 C
C18 0.2580(2) 0.2903(2) 0.56220(10) 0.0660(10) Uani d . 1 C
C19 0.32590(10) 0.4164(2) 0.58900(10) 0.0510(10) Uani d . 1 C
C20 0.2298(2) 0.6483(2) 0.53500(10) 0.0580(10) Uani d . 1 C
C21 0.1259(2) 0.6937(3) 0.54920(10) 0.0710(10) Uani d . 1 C
C22 0.0454(2) 0.7570(3) 0.51050(10) 0.0880(10) Uani d . 1 C
C23 0.0658(2) 0.7726(3) 0.46000(10) 0.0950(10) Uani d . 1 C
C24 0.1680(2) 0.7291(3) 0.44620(10) 0.0930(10) Uani d . 1 C
C25 0.2536(2) 0.6664(3) 0.48360(10) 0.0720(10) Uani d . 1 C
C26 0.1023(3) 0.6751(4) 0.60500(10) 0.1180(10) Uani d . 1 C
C27 0.3675(2) 0.6233(4) 0.46970(10) 0.1100(10) Uani d . 1 C
H2 0.360(2) 0.660(3) 0.5933(9) 0.085(7) Uiso d . 1 H
H3 0.7658 1.0024 0.6875 0.109 Uiso calc R 1 H
H4 0.7222 1.0765 0.7690 0.130 Uiso calc R 1 H
H5 0.5720 0.9536 0.8005 0.122 Uiso calc R 1 H
H7 0.6344 0.6716 0.6065 0.100 Uiso calc R 1 H
H8A 0.6327 0.8705 0.5386 0.216 Uiso calc R 1 H
H8B 0.6371 1.0196 0.5801 0.216 Uiso calc R 1 H
H8C 0.5323 0.8981 0.5710 0.216 Uiso calc R 1 H
H9A 0.8244 0.6882 0.6368 0.211 Uiso calc R 1 H
H9B 0.8268 0.8787 0.6172 0.211 Uiso calc R 1 H
H9C 0.8015 0.7293 0.5762 0.211 Uiso calc R 1 H
H10 0.3809 0.6551 0.7311 0.107 Uiso calc R 1 H
H11a 0.3077 0.9231 0.7355 0.254 Uiso calc R 1 H
H11b 0.3708 0.9509 0.7928 0.254 Uiso calc R 1 H
H11c 0.2730 0.8167 0.7828 0.254 Uiso calc R 1 H
H12a 0.5005 0.5327 0.7986 0.295 Uiso calc R 1 H
H12b 0.3822 0.5671 0.8159 0.295 Uiso calc R 1 H
H12c 0.4831 0.6893 0.8352 0.295 Uiso calc R 1 H
H13 0.5328 0.4434 0.6890 0.062 Uiso calc R 1 H
H15 0.4693 0.1580 0.6724 0.081 Uiso calc R 1 H
H16 0.3545 -0.0432 0.6276 0.096 Uiso calc R 1 H
H17 0.2228 0.0403 0.5582 0.093 Uiso calc R 1 H
H18 0.2043 0.3216 0.5341 0.079 Uiso calc R 1 H
H22 -0.0242 0.7896 0.5193 0.105 Uiso calc R 1 H
H23 0.0096 0.8134 0.4343 0.114 Uiso calc R 1 H
H24 0.1807 0.7415 0.4112 0.112 Uiso calc R 1 H
H26a 0.1610 0.7296 0.6284 0.177 Uiso calc R 1 H
H26b 0.0991 0.5555 0.6137 0.177 Uiso calc R 1 H
H26c 0.0317 0.7284 0.6086 0.177 Uiso calc R 1 H
H27a 0.3675 0.6374 0.4323 0.164 Uiso calc R 1 H
H27b 0.3856 0.5065 0.4793 0.164 Uiso calc R 1 H
H27c 0.4224 0.6985 0.4884 0.164 Uiso calc R 1 H

loop_
_atom_site_aniso_label
_atom_site_aniso_U_11
_atom_site_aniso_U_22
_atom_site_aniso_U_33
_atom_site_aniso_U_12
_atom_site_aniso_U_13
_atom_site_aniso_U_23
N1 0.0470(10) 0.0480(10) 0.0580(10) -0.0030(10) -0.0040(10) 0.0010(10)
N2 0.0650(10) 0.0430(10) 0.0790(10) -0.0050(10) -0.0250(10) 0.0050(10)
C1 0.0430(10) 0.0520(10) 0.0620(10) -0.0010(10) -0.0090(10) -0.0030(10)
C2 0.0490(10) 0.0590(10) 0.088(2) -0.0060(10) -0.0010(10) 0.0010(10)
C3 0.0590(10) 0.081(2) 0.129(2) -0.0190(10) -0.0040(10) -0.006(2)
C4 0.086(2) 0.106(2) 0.124(2) -0.026(2) -0.020(2) -0.043(2)
C5 0.089(2) 0.119(2) 0.091(2) -0.016(2) -0.0060(10) -0.041(2)
C6 0.0600(10) 0.0830(10) 0.0660(10) -0.0070(10) -0.0050(10) -0.0140(10)
C7 0.069(2) 0.088(2) 0.098(2) -0.0110(10) 0.0250(10) 0.0050(10)
C8 0.126(3) 0.201(4) 0.107(2) 0.032(3) 0.022(2) 0.030(2)
C9 0.090(2) 0.189(4) 0.149(3) 0.032(2) 0.038(2) 0.017(3)
C10 0.082(2) 0.119(2) 0.0680(10) -0.011(2) 0.0150(10) -0.0180(10)
C11 0.118(3) 0.184(4) 0.220(4) 0.013(3) 0.074(3) -0.028(3)
C12 0.139(3) 0.300(6) 0.147(3) -0.034(4) 0.011(3) 0.114(4)
C13 0.0440(10) 0.0540(10) 0.0570(10) 0.0050(10) 0.0000(10) 0.0030(10)
C14 0.0430(10) 0.0450(10) 0.0590(10) 0.0030(10) 0.0040(10) 0.0020(10)
C15 0.0620(10) 0.0510(10) 0.0860(10) 0.0060(10) -0.0020(10) 0.0070(10)
C16 0.083(2) 0.0410(10) 0.113(2) 0.0000(10) 0.0000(10) 0.0030(10)
C17 0.0730(10) 0.0470(10) 0.107(2) -0.0100(10) -0.0050(10) -0.0070(10)
C18 0.0580(10) 0.0520(10) 0.0830(10) -0.0070(10) -0.0100(10) -0.0030(10)
C19 0.0470(10) 0.0430(10) 0.0630(10) -0.0020(10) 0.0030(10) -0.0010(10)
C20 0.0540(10) 0.0410(10) 0.0730(10) -0.0030(10) -0.0150(10) 0.0030(10)
C21 0.0580(10) 0.0670(10) 0.084(2) -0.0070(10) -0.0040(10) 0.0040(10)
C22 0.0530(10) 0.094(2) 0.111(2) 0.0040(10) -0.0080(10) 0.014(2)
C23 0.072(2) 0.099(2) 0.104(2) 0.0090(10) -0.027(2) 0.020(2)
C24 0.101(2) 0.096(2) 0.076(2) 0.009(2) -0.0090(10) 0.0150(10)
C25 0.0750(10) 0.0630(10) 0.0740(10) 0.0080(10) -0.0050(10) 0.0030(10)
C26 0.097(2) 0.155(3) 0.106(2) 0.001(2) 0.024(2) 0.014(2)
C27 0.100(2) 0.119(2) 0.111(2) 0.032(2) 0.023(2) 0.004(2)

loop_
_atom_type_symbol
_atom_type_description
_atom_type_scat_dispersion_real
_atom_type_scat_dispersion_imag
_atom_type_scat_source
C C 0.0033 0.0016 'International Tables Vol C Tables 4.2.6.8 and 6.1.1.4'
H H 0.0000 0.0000 'International Tables Vol C Tables 4.2.6.8 and 6.1.1.4'
N N 0.0061 0.0033 'International Tables Vol C Tables 4.2.6.8 and 6.1.1.4'

loop_
_geom_angle_atom_site_label_1
_geom_angle_atom_site_label_2
_geom_angle_atom_site_label_3
_geom_angle
_geom_angle_publ_flag
C1 N1 C13 121.4(2) yes
C19 N2 C20 123.8(2) yes
C2 C1 C6 121.8(2) yes
C6 C1 N1 120.0(2) yes
C2 C1 N1 118.0(2) yes
C1 C2 C3 117.6(2) yes
C1 C2 C7 120.6(2) yes
C3 C2 C7 121.8(2) yes
C2 C3 C4 121.4(2) yes
C3 C4 C5 119.9(2) yes
C4 C5 C6 121.7(2) yes
C1 C6 C5 117.6(2) yes
C1 C6 C10 122.0(2) yes
C5 C6 C10 120.4(2) yes
C2 C7 C8 112.3(2) yes
C2 C7 C9 114.2(2) yes
C8 C7 C9 110.5(2) yes
C6 C10 C11 112.2(2) yes
C6 C10 C12 112.4(2) yes
C11 C10 C12 111.9(3) yes
N1 C13 C14 124.7(2) yes
C13 C14 C15 118.9(2) yes
C13 C14 C19 122.8(2) yes
C15 C14 C19 118.4(2) yes
C14 C15 C16 121.9(2) yes
C15 C16 C17 119.3(2) yes
C16 C17 C18 120.9(2) yes
C17 C18 C19 121.0(2) yes
N2 C19 C14 120.3(2) yes
N2 C19 C18 121.1(2) yes
C18 C19 C14 118.6(2) yes
C21 C20 C25 121.9(2) yes
C25 C20 N2 119.3(2) yes
C21 C20 N2 118.8(2) yes
C20 C21 C22 118.1(2) yes
C20 C21 C26 121.1(2) yes
C22 C21 C26 120.8(2) yes
C21 C22 C23 121.1(2) yes
C22 C23 C24 120.7(2) yes
C23 C24 C25 121.0(2) yes
C20 C25 C24 117.2(2) yes
C20 C25 C27 120.9(2) yes
C24 C25 C27 121.9(2) yes
C19 N2 H2 117.0(10) no
C20 N2 H2 119.0(10) no
C4 C3 H3 119.3 no
C2 C3 H3 119.3 no
C5 C4 H4 120.0 no
C3 C4 H4 120.0 no
C4 C5 H5 119.1 no
C6 C5 H5 119.1 no
C8 C7 H7 106.5 no
C2 C7 H7 106.5 no
C9 C7 H7 106.5 no
C7 C8 H8a 109.5 no
C7 C8 H8b 109.5 no
H8a C8 H8b 109.5 no
C7 C8 H8c 109.5 no
H8a C8 H8c 109.5 no
H8b C8 H8c 109.5 no
C7 C9 H9a 109.5 no
C7 C9 H9b 109.5 no
H9a C9 H9b 109.5 no
C7 C9 H9c 109.5 no
H9a C9 H9c 109.5 no
H9b C9 H9c 109.5 no
C12 C10 H10 106.6 no
C11 C10 H10 106.6 no
C6 C10 H10 106.6 no
C10 C11 H11a 109.5 no
C10 C11 H11b 109.5 no
H11a C11 H11b 109.5 no
C10 C11 H11c 109.5 no
H11a C11 H11c 109.5 no
H11b C11 H11c 109.5 no
C10 C12 H12a 109.5 no
C10 C12 H12b 109.5 no
H12a C12 H12b 109.5 no
C10 C12 H12c 109.5 no
H12a C12 H12c 109.5 no
H12b C12 H12c 109.5 no
N1 C13 H13 117.6 no
C14 C13 H13 117.6 no
C16 C15 H15 119.1 no
C14 C15 H15 119.1 no
C15 C16 H16 120.4 no
C17 C16 H16 120.4 no
C18 C17 H17 119.6 no
C16 C17 H17 119.6 no
C17 C18 H18 119.5 no
C19 C18 H18 119.5 no
C23 C22 H22 119.5 no
C21 C22 H22 119.5 no
C22 C23 H23 119.6 no
C24 C23 H23 119.6 no
C23 C24 H24 119.5 no
C25 C24 H24 119.5 no
C21 C26 H26a 109.5 no
C21 C26 H26b 109.5 no
H26a C26 H26b 109.5 no
C21 C26 H26c 109.5 no
H26a C26 H26c 109.5 no
H26b C26 H26c 109.5 no
C25 C27 H27a 109.5 no
C25 C27 H27b 109.5 no
H27a C27 H27b 109.5 no
C25 C27 H27c 109.5 no
H27a C27 H27c 109.5 no
H27b C27 H27c 109.5 no

loop_
_geom_bond_atom_site_label_1
_geom_bond_atom_site_label_2
_geom_bond_distance
_geom_bond_publ_flag
N1 C1 1.418(2) yes
N1 C13 1.265(2) yes
N2 C19 1.368(2) yes
N2 C20 1.424(2) yes
C1 C6 1.393(3) yes
C1 C2 1.400(3) yes
C2 C3 1.381(3) yes
C2 C7 1.507(3) yes
C3 C4 1.369(4) yes
C4 C5 1.365(4) yes
C5 C6 1.381(3) yes
C6 C10 1.523(3) yes
C7 C8 1.502(4) yes
C7 C9 1.511(4) yes
C10 C12 1.487(4) yes
C10 C11 1.513(4) yes
C13 C14 1.444(2) yes
C14 C15 1.392(2) yes
C14 C19 1.413(2) yes
C15 C16 1.367(3) yes
C16 C17 1.374(3) yes
C17 C18 1.362(3) yes
C18 C19 1.396(2) yes
C20 C25 1.390(3) yes
C20 C21 1.391(3) yes
C21 C22 1.378(3) yes
C21 C26 1.496(3) yes
C22 C23 1.352(4) yes
C23 C24 1.366(4) yes
C24 C25 1.394(3) yes
C25 C27 1.498(3) yes
N2 H2 0.89(2) no
C3 H3 0.93 no
C4 H4 0.93 no
C5 H5 0.93 no
C7 H7 0.98 no
C8 H8a 0.96 no
C8 H8b 0.96 no
C8 H8c 0.96 no
C9 H9a 0.96 no
C9 H9b 0.96 no
C9 H9c 0.96 no
C10 H10 0.98 no
C11 H11a 0.96 no
C11 H11b 0.96 no
C11 H11c 0.96 no
C12 H12a 0.96 no
C12 H12b 0.96 no
C12 H12c 0.96 no
C13 H13 0.93 no
C15 H15 0.93 no
C16 H16 0.93 no
C17 H17 0.93 no
C18 H18 0.93 no
C22 H22 0.93 no
C23 H23 0.93 no
C24 H24 0.93 no
C26 H26a 0.96 no
C26 H26b 0.96 no
C26 H26c 0.96 no
C27 H27a 0.96 no
C27 H27b 0.96 no
C27 H27c 0.96 no

loop_
_geom_hbond_atom_site_label_D
_geom_hbond_atom_site_label_H
_geom_hbond_atom_site_label_A
_geom_hbond_distance_DH
_geom_hbond_distance_HA
_geom_hbond_distance_DA
_geom_hbond_angle_DHA
_geom_hbond_publ_flag
N2 H2 N1 0.89(2) 1.98(2) 2.686(2) 136(2) yes

loop_
_geom_torsion_atom_site_label_1
_geom_torsion_atom_site_label_2
_geom_torsion_atom_site_label_3
_geom_torsion_atom_site_label_4
_geom_torsion
_geom_torsion_publ_flag
C13 N1 C1 C6 -79.0(2) no
C13 N1 C1 C2 106.3(2) no
C6 C1 C2 C3 0.5(3) no
N1 C1 C2 C3 175.1(2) no
C6 C1 C2 C7 -178.8(2) no
N1 C1 C2 C7 -4.3(3) no
C1 C2 C3 C4 -0.3(3) no
C7 C2 C3 C4 179.0(2) no
C2 C3 C4 C5 0.2(4) no
C3 C4 C5 C6 -0.2(5) no
C4 C5 C6 C1 0.3(4) no
C4 C5 C6 C10 -177.1(3) no
C2 C1 C6 C5 -0.5(3) no
N1 C1 C6 C5 -175.0(2) no
C2 C1 C6 C10 176.9(2) no
N1 C1 C6 C10 2.4(3) no
C3 C2 C7 C8 -86.9(3) no
C1 C2 C7 C8 92.4(3) no
C3 C2 C7 C9 39.8(3) no
C1 C2 C7 C9 -140.9(2) no
C5 C6 C10 C12 -67.5(4) no
C1 C6 C10 C12 115.2(3) no
C5 C6 C10 C11 59.6(3) no
C1 C6 C10 C11 -117.7(3) no
C1 N1 C13 C14 177.1(2) no
N1 C13 C14 C15 -177.4(2) no
N1 C13 C14 C19 1.0(3) no
C19 C14 C15 C16 0.0(3) no
C13 C14 C15 C16 178.5(2) no
C14 C15 C16 C17 0.4(3) no
C15 C16 C17 C18 -0.4(4) no
C16 C17 C18 C19 -0.1(3) no
C20 N2 C19 C18 4.5(3) no
C20 N2 C19 C14 -175.7(2) no
C17 C18 C19 N2 -179.7(2) no
C17 C18 C19 C14 0.5(3) no
C15 C14 C19 N2 179.8(2) no
C13 C14 C19 N2 1.4(3) no
C15 C14 C19 C18 -0.4(3) no
C13 C14 C19 C18 -178.8(2) no
C19 N2 C20 C25 -94.0(2) no
C19 N2 C20 C21 87.5(2) no
C25 C20 C21 C22 0.4(3) no
N2 C20 C21 C22 178.9(2) no
C25 C20 C21 C26 -179.3(2) no
N2 C20 C21 C26 -0.8(3) no
C20 C21 C22 C23 0.9(3) no
C26 C21 C22 C23 -179.4(3) no
C21 C22 C23 C24 -1.4(4) no
C22 C23 C24 C25 0.5(4) no
C21 C20 C25 C24 -1.2(3) no
N2 C20 C25 C24 -179.7(2) no
C21 C20 C25 C27 177.5(2) no
N2 C20 C25 C27 -1.0(3) no
C23 C24 C25 C20 0.8(4) no
C23 C24 C25 C27 -177.9(2) no

loop_
_cod_related_entry_id
_cod_related_entry_database
_cod_related_entry_code
1 ChemSpider 21174504
